data_2242147
loop_
_publ_author_name
'Ben Hamed, Teycir'
'Boukhris, Amal'
'Badri, Abdessalem'
'Ben Amara, Mongi'

_publ_section_title
;
 Synthesis and crystal structure of a new magnesium phosphate
 Na~3~RbMg~7~(PO~4~)~6~
;
_journal_coeditor_code BR2264
_journal_issue 6
_journal_name_full 'Acta Crystallographica Section E'
_journal_page_first 817
_journal_page_last 820
_journal_paper_doi 10.1107/S2056989017006363
_journal_volume 73
_journal_year 2017
_chemical_formula_moiety 'Mg7 Na3 O24 P6 Rb1'
_chemical_formula_sum 'Mg7 Na3 O24 P6 Rb'
_chemical_formula_weight 894.43
_chemical_name_systematic
;
Trisodium rubidium heptamagnesium hexakis(orthophosphate)
;
_space_group_crystal_system monoclinic
_space_group_IT_number 15
_space_group_name_Hall '-C 2yc'
_space_group_name_H-M_alt 'C 1 2/c 1'
_symmetry_space_group_name_Hall '-C 2yc'
_symmetry_space_group_name_H-M 'C 1 2/c 1'
_audit_creation_method SHELXL-2014/7
_cell_angle_alpha 90
_cell_angle_beta 112.83(2)
_cell_angle_gamma 90
_cell_formula_units_Z 4
_cell_length_a 12.734(3)
_cell_length_b 10.685(3)
_cell_length_c 15.498(5)
_cell_measurement_reflns_used 25
_cell_measurement_temperature 293(2)
_cell_measurement_theta_max 10.79
_cell_measurement_theta_min 7.48
_cell_volume 1943.5(10)
_computing_cell_refinement
;
CAD-4 EXPRESS (Enraf--Nonius, 1994)
;
_computing_data_collection
;
CAD-4 EXPRESS (Enraf--Nonius, 1994)
;
_computing_data_reduction
;
XCAD4 (Harms & Wocadlo, 1995)
;
_computing_molecular_graphics
;
DIAMOND (Brandenburg et al., 1999)
;
_computing_publication_material
;
WinGX (Farrugia, 2012)
;
_computing_structure_refinement
;
SHELXL2014 (Sheldrick, 2015)
;
_computing_structure_solution
;
SIR92 (Altomare <i>et al.</i>,  1993)
;
_diffrn_ambient_temperature 293(2)
_diffrn_measured_fraction_theta_full 1.000
_diffrn_measured_fraction_theta_max 1.000
_diffrn_measurement_device_type 'Enraf--Nonius Turbo CAD-4'
_diffrn_measurement_method 'non-profiled \w/2\t scans'
_diffrn_radiation_type MoK\a
_diffrn_radiation_wavelength 0.71073
_diffrn_reflns_av_R_equivalents 0.0203
_diffrn_reflns_limit_h_max 15
_diffrn_reflns_limit_h_min -16
_diffrn_reflns_limit_k_max 14
_diffrn_reflns_limit_k_min 0
_diffrn_reflns_limit_l_max 20
_diffrn_reflns_limit_l_min 0
_diffrn_reflns_number 2333
_diffrn_reflns_theta_full 25.242
_diffrn_reflns_theta_max 27.966
_diffrn_reflns_theta_min 2.578
_diffrn_standards_decay_% -2
_diffrn_standards_interval_time 60
_diffrn_standards_number 2
_exptl_absorpt_coefficient_mu 3.467
_exptl_absorpt_correction_T_max 0.4846
_exptl_absorpt_correction_T_min 0.3766
_exptl_absorpt_correction_type refdelf
_exptl_absorpt_process_details
;
(Parkin <i>et al.</i>,  1995)
;
_exptl_crystal_colour colourless
_exptl_crystal_density_diffrn 3.057
_exptl_crystal_description prism
_exptl_crystal_F_000 1744
_exptl_crystal_size_max 0.16
_exptl_crystal_size_mid 0.10
_exptl_crystal_size_min 0.07
_refine_diff_density_max 0.872
_refine_diff_density_min -1.485
_refine_ls_extinction_method none
_refine_ls_goodness_of_fit_ref 1.071
_refine_ls_matrix_type full
_refine_ls_number_parameters 196
_refine_ls_number_reflns 2333
_refine_ls_number_restraints 0
_refine_ls_restrained_S_all 1.071
_refine_ls_R_factor_all 0.0469
_refine_ls_R_factor_gt 0.0360
_refine_ls_shift/su_max 0.000
_refine_ls_shift/su_mean 0.000
_refine_ls_structure_factor_coef Fsqd
_refine_ls_weighting_details 'w=1/[\s^2^(Fo^2^)+(0.0549P)^2^+7.6361P] where P=(Fo^2^+2Fc^2^)/3'
_refine_ls_weighting_scheme calc
_refine_ls_wR_factor_gt 0.0951
_refine_ls_wR_factor_ref 0.1003
_reflns_number_gt 1968
_reflns_number_total 2333
_reflns_threshold_expression 'I > 2\s(I)'
_cod_data_source_file br2264sup1.cif
_cod_data_source_block I
_cod_database_code 2242147
_shelx_space_group_comment
;
The symmetry employed for this shelxl refinement is uniquely defined
by the following loop, which should always be used as a source of
symmetry information in preference to the above space-group names.
They are only intended as comments.
;

loop_
_space_group_symop_operation_xyz
'x, y, z'
'-x, y, -z+1/2'
'x+1/2, y+1/2, z'
'-x+1/2, y+1/2, -z+1/2'
'-x, -y, -z'
'x, -y, z-1/2'
'-x+1/2, -y+1/2, -z'
'x+1/2, -y+1/2, z-1/2'

loop_
_atom_site_type_symbol
_atom_site_label
_atom_site_fract_x
_atom_site_fract_y
_atom_site_fract_z
_atom_site_U_iso_or_equiv
_atom_site_adp_type
_atom_site_calc_flag
_atom_site_occupancy
Rb Rb 0.5000 0.74607(5) 0.7500 0.02406(16) Uani d 1
Na Na1 0.2552(5) 0.7550(6) 0.0226(3) 0.0279(12) Uani d 0.5
Na Na2 -0.01858(14) 0.76242(14) 0.98277(13) 0.0226(4) Uani d 1
Mg Mg1 0.2487(8) 0.2471(9) 0.0142(4) 0.0098(10) Uani d 0.5
Mg Mg2 0.0000 0.58859(15) 0.7500 0.0071(3) Uani d 1
Mg Mg3 0.5000 0.62142(14) 0.2500 0.0059(3) Uani d 1
Mg Mg4 0.18422(9) 0.54259(10) 0.12717(7) 0.0065(2) Uani d 1
Mg Mg5 0.19042(9) 0.99696(11) 0.14183(7) 0.0081(2) Uani d 1
P P1 0.28980(7) 0.76938(7) 0.27439(6) 0.00668(18) Uani d 1
O O11 0.41297(19) 0.7658(2) 0.27801(17) 0.0097(5) Uani d 1
O O12 0.25429(18) 0.9074(2) 0.27435(15) 0.0084(4) Uani d 1
O O13 0.2043(2) 0.7106(3) 0.18543(18) 0.0164(5) Uani d 1
O O14 0.2884(2) 0.6963(2) 0.36018(17) 0.0146(5) Uani d 1
P P2 0.41165(6) 0.50005(7) 0.08098(5) 0.00531(18) Uani d 1
O O21 0.53692(18) 0.5150(2) 0.15135(15) 0.0084(4) Uani d 1
O O22 0.38853(19) 0.5698(2) 0.98959(16) 0.0113(5) Uani d 1
O O23 0.34627(19) 0.5654(2) 0.13363(15) 0.0085(4) Uani d 1
O O24 0.38345(19) 0.3619(2) 0.06370(17) 0.0119(5) Uani d 1
P P3 0.09357(6) 0.50198(7) 0.92791(5) 0.00484(18) Uani d 1
O O31 -0.03126(18) 0.4851(2) 0.86059(16) 0.0100(5) Uani d 1
O O32 0.10990(18) 0.6126(2) 0.99444(15) 0.0103(5) Uani d 1
O O33 0.15211(18) 0.5301(2) 0.85956(16) 0.0109(5) Uani d 1
O O34 0.1418(2) 0.3884(2) 0.99025(18) 0.0136(5) Uani d 1

loop_
_atom_site_aniso_label
_atom_site_aniso_U_11
_atom_site_aniso_U_22
_atom_site_aniso_U_33
_atom_site_aniso_U_12
_atom_site_aniso_U_13
_atom_site_aniso_U_23
Rb 0.0278(3) 0.0250(3) 0.0200(3) 0.000 0.0099(2) 0.000
Na1 0.0132(16) 0.0218(17) 0.050(4) -0.0034(12) 0.014(3) 0.009(3)
Na2 0.0180(8) 0.0166(7) 0.0412(10) -0.0006(6) 0.0202(7) -0.0027(6)
Mg1 0.0043(9) 0.0081(11) 0.015(3) 0.0002(8) 0.001(2) -0.001(3)
Mg2 0.0052(7) 0.0109(7) 0.0054(7) 0.000 0.0021(5) 0.000
Mg3 0.0044(7) 0.0099(7) 0.0050(6) 0.000 0.0037(5) 0.000
Mg4 0.0035(5) 0.0114(5) 0.0052(5) -0.0010(4) 0.0024(4) 0.0014(4)
Mg5 0.0036(5) 0.0166(6) 0.0055(5) 0.0009(4) 0.0033(4) -0.0002(4)
P1 0.0030(3) 0.0093(4) 0.0098(4) -0.0003(3) 0.0046(3) -0.0010(3)
O11 0.0045(10) 0.0115(11) 0.0158(11) 0.0007(8) 0.0070(9) 0.0000(9)
O12 0.0059(10) 0.0106(11) 0.0097(11) 0.0019(8) 0.0042(9) -0.0004(8)
O13 0.0076(11) 0.0216(13) 0.0179(12) -0.0027(10) 0.0026(9) -0.0117(11)
O14 0.0149(12) 0.0142(12) 0.0203(13) 0.0005(10) 0.0129(10) 0.0051(10)
P2 0.0029(4) 0.0105(4) 0.0038(4) -0.0006(3) 0.0028(3) -0.0011(3)
O21 0.0027(10) 0.0169(11) 0.0056(10) -0.0002(8) 0.0017(8) -0.0028(8)
O22 0.0098(11) 0.0191(12) 0.0060(10) -0.0007(9) 0.0043(9) 0.0011(9)
O23 0.0065(10) 0.0139(11) 0.0072(10) 0.0000(8) 0.0049(8) -0.0026(9)
O24 0.0081(11) 0.0112(11) 0.0165(12) -0.0023(9) 0.0049(9) -0.0042(9)
P3 0.0025(4) 0.0090(4) 0.0040(4) 0.0005(3) 0.0024(3) 0.0008(3)
O31 0.0027(10) 0.0181(12) 0.0089(11) -0.0016(9) 0.0018(8) -0.0003(9)
O32 0.0091(11) 0.0144(11) 0.0082(11) 0.0003(9) 0.0041(9) -0.0034(9)
O33 0.0044(10) 0.0232(12) 0.0066(10) 0.0001(9) 0.0037(8) 0.0014(9)
O34 0.0093(11) 0.0141(11) 0.0197(12) 0.0061(9) 0.0080(9) 0.0088(10)

loop_
_atom_type_symbol
_atom_type_description
_atom_type_scat_dispersion_real
_atom_type_scat_dispersion_imag
_atom_type_scat_source
O O 0.0106 0.0060 'International Tables Vol C Tables 4.2.6.8 and 6.1.1.4'
Na Na 0.0362 0.0249 'International Tables Vol C Tables 4.2.6.8 and 6.1.1.4'
Mg Mg 0.0486 0.0363 'International Tables Vol C Tables 4.2.6.8 and 6.1.1.4'
P P 0.1023 0.0942 'International Tables Vol C Tables 4.2.6.8 and 6.1.1.4'
Rb Rb -0.9393 2.9676 'International Tables Vol C Tables 4.2.6.8 and 6.1.1.4'

loop_
_geom_angle_atom_site_label_1
_geom_angle_atom_site_label_2
_geom_angle_atom_site_label_3
_geom_angle_site_symmetry_1
_geom_angle_site_symmetry_3
_geom_angle
O24 Rb O24 6_566 5_666 133.51(9)
O24 Rb O13 6_566 8_566 84.83(7)
O24 Rb O13 5_666 8_566 101.86(7)
O24 Rb O13 6_566 7_566 101.86(7)
O24 Rb O13 5_666 7_566 84.83(7)
O13 Rb O13 8_566 7_566 163.19(10)
O24 Rb O31 6_566 3 136.57(6)
O24 Rb O31 5_666 3 84.63(6)
O13 Rb O31 8_566 3 110.05(7)
O13 Rb O31 7_566 3 54.74(6)
O24 Rb O31 6_566 4_556 84.63(6)
O24 Rb O31 5_666 4_556 136.57(6)
O13 Rb O31 8_566 4_556 54.74(6)
O13 Rb O31 7_566 4_556 110.05(7)
O31 Rb O31 3 4_556 73.42(9)
O24 Rb O21 6_566 6_566 47.00(6)
O24 Rb O21 5_666 6_566 90.86(6)
O13 Rb O21 8_566 6_566 72.22(6)
O13 Rb O21 7_566 6_566 123.54(6)
O31 Rb O21 3 6_566 175.28(6)
O31 Rb O21 4_556 6_566 110.99(6)
O24 Rb O21 6_566 5_666 90.86(6)
O24 Rb O21 5_666 5_666 47.00(6)
O13 Rb O21 8_566 5_666 123.54(6)
O13 Rb O21 7_566 5_666 72.22(7)
O31 Rb O21 3 5_666 110.99(6)
O31 Rb O21 4_556 5_666 175.28(6)
O21 Rb O21 6_566 5_666 64.66(8)
O24 Rb O14 6_566 8_566 126.45(6)
O24 Rb O14 5_666 8_566 63.05(6)
O13 Rb O14 8_566 8_566 44.16(6)
O13 Rb O14 7_566 8_566 131.70(6)
O31 Rb O14 3 8_566 85.51(6)
O31 Rb O14 4_556 8_566 78.00(6)
O21 Rb O14 6_566 8_566 93.70(6)
O21 Rb O14 5_666 8_566 103.71(6)
O24 Rb O14 6_566 7_566 63.05(6)
O24 Rb O14 5_666 7_566 126.45(6)
O13 Rb O14 8_566 7_566 131.70(6)
O13 Rb O14 7_566 7_566 44.16(6)
O31 Rb O14 3 7_566 78.00(6)
O31 Rb O14 4_556 7_566 85.51(6)
O21 Rb O14 6_566 7_566 103.71(6)
O21 Rb O14 5_666 7_566 93.70(6)
O14 Rb O14 8_566 7_566 159.44(9)
O24 Rb O12 6_566 7_566 67.45(6)
O24 Rb O12 5_666 7_566 90.89(6)
O13 Rb O12 8_566 7_566 150.50(6)
O13 Rb O12 7_566 7_566 42.77(6)
O31 Rb O12 3 7_566 97.43(6)
O31 Rb O12 4_556 7_566 128.18(6)
O21 Rb O12 6_566 7_566 81.20(5)
O21 Rb O12 5_666 7_566 50.59(5)
O14 Rb O12 8_566 7_566 153.49(6)
O14 Rb O12 7_566 7_566 43.24(6)
O24 Rb O12 6_566 8_566 90.89(6)
O24 Rb O12 5_666 8_566 67.45(6)
O13 Rb O12 8_566 8_566 42.77(6)
O13 Rb O12 7_566 8_566 150.50(6)
O31 Rb O12 3 8_566 128.18(6)
O31 Rb O12 4_556 8_566 97.43(6)
O21 Rb O12 6_566 8_566 50.59(5)
O21 Rb O12 5_666 8_566 81.20(5)
O14 Rb O12 8_566 8_566 43.24(6)
O14 Rb O12 7_566 8_566 153.49(6)
O12 Rb O12 7_566 8_566 124.43(8)
O32 Na1 O32 1_554 7_566 163.38(18)
O32 Na1 O22 1_554 7_566 88.3(2)
O32 Na1 O22 7_566 7_566 94.9(3)
O32 Na1 O23 1_554 . 74.4(2)
O32 Na1 O23 7_566 . 112.8(3)
O22 Na1 O23 7_566 . 137.03(19)
O32 Na1 O22 1_554 1_554 89.9(2)
O32 Na1 O22 7_566 1_554 83.2(2)
O22 Na1 O22 7_566 1_554 166.37(17)
O23 Na1 O22 . 1_554 54.84(15)
Na1 Na1 O13 7_565 . 150.6(12)
O32 Na1 O13 1_554 . 67.64(15)
O32 Na1 O13 7_566 . 129.0(2)
O22 Na1 O13 7_566 . 77.79(16)
O23 Na1 O13 . . 59.29(12)
O22 Na1 O13 1_554 . 113.9(2)
O32 Na1 O33 1_554 7_566 138.3(2)
O32 Na1 O33 7_566 7_566 56.44(15)
O22 Na1 O33 7_566 7_566 64.67(16)
O23 Na1 O33 . 7_566 103.37(17)
O22 Na1 O33 1_554 7_566 123.6(2)
O13 Na1 O33 . 7_566 75.63(12)
O32 Na1 O23 1_554 7_565 102.1(2)
O32 Na1 O23 7_566 7_565 67.63(16)
O22 Na1 O23 7_566 7_565 52.91(14)
O23 Na1 O23 . 7_565 168.2(2)
O22 Na1 O23 1_554 7_565 114.48(15)
O13 Na1 O23 . 7_565 130.4(2)
O33 Na1 O23 7_566 7_565 86.8(2)
O32 Na2 O24 . 3_456 143.52(12)
O32 Na2 O22 . 7_567 95.11(10)
O24 Na2 O22 3_456 7_567 92.29(10)
O32 Na2 O34 . 5_567 90.71(10)
O24 Na2 O34 3_456 5_567 71.97(10)
O22 Na2 O34 7_567 5_567 159.77(12)
O32 Na2 O14 . 8_466 131.25(11)
O24 Na2 O14 3_456 8_466 75.82(9)
O22 Na2 O14 7_567 8_466 114.69(10)
O34 Na2 O14 5_567 8_466 74.54(9)
O32 Na2 O11 . 8_466 85.19(9)
O24 Na2 O11 3_456 8_466 128.61(10)
O22 Na2 O11 7_567 8_466 99.52(9)
O34 Na2 O11 5_567 8_466 100.27(10)
O14 Na2 O11 8_466 8_466 53.75(8)
O34 Mg1 O24 1_554 . 91.7(4)
O34 Mg1 O24 1_554 7 88.6(4)
O24 Mg1 O24 . 7 166.9(2)
O34 Mg1 O34 1_554 7_556 167.0(2)
O24 Mg1 O34 . 7_556 87.2(4)
O24 Mg1 O34 7 7_556 89.6(4)
O34 Mg1 O14 1_554 4_545 89.2(3)
O24 Mg1 O14 . 4_545 104.7(3)
O24 Mg1 O14 7 4_545 88.4(3)
O34 Mg1 O14 7_556 4_545 103.6(3)
O11 Mg2 O11 7_566 8_466 81.37(14)
O11 Mg2 O33 7_566 2_556 117.11(10)
O11 Mg2 O33 8_466 2_556 89.56(10)
O11 Mg2 O33 7_566 . 89.56(10)
O11 Mg2 O33 8_466 . 117.11(10)
O33 Mg2 O33 2_556 . 145.64(16)
O11 Mg2 O31 7_566 . 145.19(10)
O11 Mg2 O31 8_466 . 86.60(9)
O33 Mg2 O31 2_556 . 95.21(10)
O33 Mg2 O31 . . 67.21(9)
O11 Mg2 O31 7_566 2_556 86.60(9)
O11 Mg2 O31 8_466 2_556 145.19(10)
O33 Mg2 O31 2_556 2_556 67.21(9)
O33 Mg2 O31 . 2_556 95.20(9)
O31 Mg2 O31 . 2_556 119.70(14)
O11 Mg3 O11 . 2_655 81.88(14)
O11 Mg3 O21 . . 149.00(10)
O11 Mg3 O21 2_655 . 87.76(9)
O11 Mg3 O21 . 2_655 87.76(9)
O11 Mg3 O21 2_655 2_655 149.00(10)
O21 Mg3 O21 . 2_655 114.43(14)
O11 Mg3 O23 . 2_655 114.89(10)
O11 Mg3 O23 2_655 2_655 89.77(9)
O21 Mg3 O23 . 2_655 94.09(9)
O21 Mg3 O23 2_655 2_655 68.28(9)
O11 Mg3 O23 . . 89.77(9)
O11 Mg3 O23 2_655 . 114.89(10)
O21 Mg3 O23 . . 68.28(9)
O21 Mg3 O23 2_655 . 94.09(9)
O23 Mg3 O23 2_655 . 147.97(14)
O13 Mg4 O12 . 4_545 111.06(11)
O13 Mg4 O23 . . 85.41(10)
O12 Mg4 O23 4_545 . 87.74(10)
O13 Mg4 O32 . 1_554 93.13(12)
O12 Mg4 O32 4_545 1_554 155.80(11)
O23 Mg4 O32 . 1_554 94.02(10)
O13 Mg4 O31 . 5_566 92.75(11)
O12 Mg4 O31 4_545 5_566 86.03(10)
O23 Mg4 O31 . 5_566 172.38(11)
O32 Mg4 O31 1_554 5_566 93.46(10)
O13 Mg4 O34 . 1_554 154.80(11)
O12 Mg4 O34 4_545 1_554 93.48(10)
O23 Mg4 O34 . 1_554 90.10(9)
O32 Mg4 O34 1_554 1_554 62.42(9)
O31 Mg4 O34 5_566 1_554 94.64(9)
O22 Mg5 O21 7_566 3_455 89.44(10)
O22 Mg5 O33 7_566 7_566 92.64(10)
O21 Mg5 O33 3_455 7_566 175.75(11)
O22 Mg5 O12 7_566 . 132.14(11)
O21 Mg5 O12 3_455 . 89.48(10)
O33 Mg5 O12 7_566 . 86.38(10)
O22 Mg5 O14 7_566 4 110.57(11)
O21 Mg5 O14 3_455 4 92.12(10)
O33 Mg5 O14 7_566 4 90.63(10)
O12 Mg5 O14 . 4 117.28(10)
O13 P1 O12 . . 106.71(14)
O13 P1 O11 . . 112.40(14)
O12 P1 O11 . . 108.47(12)
O13 P1 O14 . . 109.11(15)
O12 P1 O14 . . 112.44(13)
O11 P1 O14 . . 107.79(13)
O24 P2 O22 . 1_554 111.34(14)
O24 P2 O23 . . 113.25(13)
O22 P2 O23 1_554 . 108.74(13)
O24 P2 O21 . . 109.41(13)
O22 P2 O21 1_554 . 112.20(13)
O23 P2 O21 . . 101.56(12)
O34 P3 O32 . . 105.79(14)
O34 P3 O31 . . 113.15(14)
O32 P3 O31 . . 112.52(13)
O34 P3 O33 . . 114.02(13)
O32 P3 O33 . . 109.69(14)
O31 P3 O33 . . 101.82(13)

loop_
_geom_bond_atom_site_label_1
_geom_bond_atom_site_label_2
_geom_bond_site_symmetry_2
_geom_bond_distance
Rb O24 6_566 2.923(3)
Rb O24 5_666 2.923(3)
Rb O13 8_566 3.163(3)
Rb O13 7_566 3.163(3)
Rb O31 3 3.186(2)
Rb O31 4_556 3.186(2)
Rb O21 6_566 3.301(2)
Rb O21 5_666 3.301(2)
Rb O14 8_566 3.452(3)
Rb O14 7_566 3.452(3)
Rb O12 7_566 3.517(2)
Rb O12 8_566 3.517(2)
Na1 O32 1_554 2.303(7)
Na1 O32 7_566 2.318(7)
Na1 O22 7_566 2.573(7)
Na1 O23 . 2.620(7)
Na1 O22 1_554 2.782(7)
Na1 O13 . 2.878(5)
Na1 O33 7_566 2.886(6)
Na1 O23 7_565 2.963(6)
Na2 O32 . 2.246(3)
Na2 O24 3_456 2.340(3)
Na2 O22 7_567 2.365(3)
Na2 O34 5_567 2.396(3)
Na2 O14 8_466 2.495(3)
Na2 O11 8_466 2.962(3)
Mg1 O34 1_554 1.969(10)
Mg1 O24 . 2.004(10)
Mg1 O24 7 2.017(10)
Mg1 O34 7_556 2.030(10)
Mg1 O14 4_545 2.241(4)
Mg2 O11 7_566 2.052(3)
Mg2 O11 8_466 2.052(3)
Mg2 O33 2_556 2.115(2)
Mg2 O33 . 2.115(2)
Mg2 O31 . 2.202(2)
Mg2 O31 2_556 2.202(2)
Mg3 O11 . 2.042(2)
Mg3 O11 2_655 2.042(2)
Mg3 O21 . 2.100(2)
Mg3 O21 2_655 2.100(2)
Mg3 O23 2_655 2.169(2)
Mg3 O23 . 2.169(2)
Mg4 O13 . 1.981(3)
Mg4 O12 4_545 2.026(3)
Mg4 O23 . 2.041(2)
Mg4 O32 1_554 2.043(3)
Mg4 O31 5_566 2.050(2)
Mg4 O34 1_554 2.573(3)
Mg5 O22 7_566 2.020(3)
Mg5 O21 3_455 2.026(2)
Mg5 O33 7_566 2.034(2)
Mg5 O12 . 2.121(3)
Mg5 O14 4 2.148(3)
P1 O13 . 1.521(3)
P1 O12 . 1.542(2)
P1 O11 . 1.548(2)
P1 O14 . 1.548(2)
P2 O24 . 1.518(2)
P2 O22 1_554 1.524(2)
P2 O23 . 1.541(2)
P2 O21 . 1.552(2)
P3 O34 . 1.524(2)
P3 O32 . 1.528(2)
P3 O31 . 1.537(2)
P3 O33 . 1.543(2)

_cod_database_fobs_code 2242147
